data_2003326
loop_
_publ_author_name
'Smith, R. W.'

_publ_section_title
;
 Cs~2~Ga~2~O(BO~3~)~2~
;
_journal_issue 4
_journal_name_full 'Acta Crystallographica Section C'
_journal_page_first 547
_journal_page_last 549
_journal_paper_doi 10.1107/S0108270194009418
_journal_volume 51
_journal_year 1995
_chemical_formula_sum 'B2 Cs2 Ga2 O7'
_chemical_formula_weight 538.87
_space_group_IT_number 14
_symmetry_cell_setting monoclinic
_symmetry_space_group_name_Hall '-P 2ybc'
_symmetry_space_group_name_H-M 'P 1 21/c 1'
_atom_type_scat_source IntTabIV
_cell_angle_alpha 90
_cell_angle_beta 103.82(1)
_cell_angle_gamma 90
_cell_formula_units_Z 4
_cell_length_a 8.889(1)
_cell_length_b 7.998(1)
_cell_length_c 12.237(1)
_cell_measurement_reflns_used 20
_cell_measurement_temperature 295
_cell_measurement_theta_max 18
_cell_measurement_theta_min 15
_cell_volume 844.79(16)
_diffrn_measurement_device 'Rigaku AFC6R'
_diffrn_measurement_method 2\q-\w
_diffrn_radiation_type MoK\a
_diffrn_radiation_wavelength 0.71069
_diffrn_reflns_av_R_equivalents 0.051
_diffrn_reflns_limit_h_max 12
_diffrn_reflns_limit_h_min 0
_diffrn_reflns_limit_k_max 11
_diffrn_reflns_limit_k_min 0
_diffrn_reflns_limit_l_max 17
_diffrn_reflns_limit_l_min -17
_diffrn_reflns_number 2790
_diffrn_reflns_theta_max 30
_diffrn_standards_decay_% 1.9
_diffrn_standards_interval_count 200
_diffrn_standards_number 3
_exptl_absorpt_coefficient_mu 14.795
_exptl_absorpt_correction_T_max 1.000
_exptl_absorpt_correction_T_min 0.524
_exptl_absorpt_correction_type 'empirical (DIFABS; Walker & Stuart, 1983)'
_exptl_crystal_colour Colorless
_exptl_crystal_density_diffrn 4.236
_exptl_crystal_description Plate
_exptl_crystal_size_max 0.45
_exptl_crystal_size_mid 0.15
_exptl_crystal_size_min 0.06
_refine_diff_density_max 2.17
_refine_diff_density_min -4.15
_refine_ls_extinction_method none
_refine_ls_goodness_of_fit_obs 2.53
_refine_ls_hydrogen_treatment 'No H atoms'
_refine_ls_number_parameters 118
_refine_ls_number_reflns 2002
_refine_ls_R_factor_obs 0.054
_refine_ls_shift/esd_max 0.015
_refine_ls_structure_factor_coef F
_refine_ls_weighting_details w=1/\s^2^(F~o~)
_refine_ls_weighting_scheme calc
_refine_ls_wR_factor_obs 0.069
_reflns_number_observed 2002
_reflns_number_total 2470
_reflns_observed_criterion F~o~^2^>3\s(F~o~^2^)
_cod_data_source_file br1078.cif
_cod_data_source_block br1078a
_cod_depositor_comments
;
The following automatic conversions were performed:

'_refine_ls_weighting_scheme' value 'w=1/\s^2^(F~o~)' was changed to
'calc'. New tag '_refine_ls_weighting_details' was created. The value
of the new tag was set to 'w=1/\s^2^(F~o~)'.

Automatic conversion script
Id: cif_fix_values 3143 2015-03-26 13:38:13Z robertas 
;
_cod_original_cell_volume 844.8(2)
_cod_original_sg_symbol_H-M 'P 21/c'
_cod_database_code 2003326

loop_
_symmetry_equiv_pos_as_xyz
x,y,z
x,1/2-y,1/2+z
-x,-y,-z
-x,1/2+y,1/2-z

loop_
_atom_site_label
_atom_site_fract_x
_atom_site_fract_y
_atom_site_fract_z
_atom_site_U_iso_or_equiv
Cs(1) .0694(1) .1200(1) .1525(1) 0.0215(4)
Cs(2) .5345(1) .1227(1) .6309(1) 0.0210(4)
Ga(1) .8398(1) .1118(1) .3869(1) 0.0133(5)
Ga(2) .3138(1) .0630(1) .8694(1) 0.0141(5)
B(1) .649(1) .111(1) .922(1) 0.013(4)
B(2) .169(1) .143(1) .435(1) 0.015(4)
O(1) .517(1) .016(1) .877(1) 0.016(3)
O(2) .741(1) .078(1) .027(1) 0.019(4)
O(3) .691(1) .227(1) .855(1) 0.024(4)
O(4) .027(1) .221(1) .406(1) 0.018(4)
O(5) .296(1) .219(1) .411(1) 0.018(4)
O(6) .809(1) .010(1) .514(1) 0.023(4)
O(7) .189(1) .031(1) .732(1) 0.020(4)

loop_
_geom_angle_atom_site_label_1
_geom_angle_atom_site_label_2
_geom_angle_atom_site_label_3
_geom_angle_site_symmetry_1
_geom_angle_site_symmetry_3
_geom_angle
_geom_angle_publ_flag
O(3) Ga(1) O(4) 2_554 1_655 106.2(4) yes
O(3) Ga(1) O(6) 2_554 . 104.4(4) yes
O(3) Ga(1) O(7) 2_554 3_656 108.4(3) yes
O(4) Ga(1) O(6) 1_655 . 114.4(3) yes
O(4) Ga(1) O(7) 1_655 3_656 110.5(3) yes
O(6) Ga(1) O(7) . 3_656 112.4(4) yes
O(1) Ga(2) O(2) . 3_656 104.9(3) yes
O(1) Ga(2) O(5) . 2 109.4(3) yes
O(1) Ga(2) O(7) . . 113.8(3) yes
O(2) Ga(2) O(5) 3_656 2 109.6(3) yes
O(2) Ga(2) O(7) 3_656 . 110.4(3) yes
O(5) Ga(2) O(7) 2 . 108.6(3) yes
O(1) B(1) O(2) . 1_556 121.0(10) yes
O(2) B(1) O(3) 1_556 . 121.0(10) yes
O(3) B(1) O(1) . . 118.0(10) yes
O(4) B(2) O(5) . . 119.0(10) yes
O(5) B(2) O(6) . 3_656 118.0(10) yes
O(6) B(2) O(4) 3_656 . 123.0(10) yes

loop_
_geom_bond_atom_site_label_1
_geom_bond_atom_site_label_2
_geom_bond_site_symmetry_2
_geom_bond_distance
_geom_bond_publ_flag
Cs(1) O(2) 1_455 2.975(7) yes
Cs(1) O(2) 3_655 3.456(8) yes
Cs(1) O(4) . 3.316(8) yes
Cs(1) O(4) 4_545 3.337(8) yes
Cs(1) O(4) 2_554 3.210(8) yes
Cs(1) O(5) . 3.410(7) yes
Cs(1) O(7) 2_554 3.063(8) yes
Cs(1) O(7) 3_556 3.204(8) yes
Cs(2) O(1) . 3.173(7) yes
Cs(2) O(1) 4_656 3.178(8) yes
Cs(2) O(2) 2 3.439(8) yes
Cs(2) O(3) . 2.885(7) yes
Cs(2) O(5) . 3.102(7) yes
Cs(2) O(5) 3_656 3.221(8) yes
Cs(2) O(6) . 3.241(8) yes
Cs(2) O(6) 3_656 3.321(8) yes
Ga(1) O(3) 2_554 1.824(7) yes
Ga(1) O(4) 1_655 1.842(7) yes
Ga(1) O(6) . 1.830(8) yes
Ga(1) O(7) 3_656 1.822(7) yes
Ga(2) O(1) . 1.827(7) yes
Ga(2) O(2) 3_656 1.847(8) yes
Ga(2) O(5) 2 1.836(8) yes
Ga(2) O(7) . 1.794(7) yes
B(1) O(1) . 1.390(10) yes
B(1) O(2) 1_556 1.370(10) yes
B(1) O(3) . 1.350(10) yes
B(2) O(4) . 1.380(10) yes
B(2) O(5) . 1.370(10) yes
B(2) O(6) 3_656 1.360(10) yes
